data_4123640
loop_
_publ_author_name
'Fisher, Brian F.'
'Guo, Li'
'Dolinar, Brian S.'
'Guzei, Ilia A.'
'Gellman, Samuel H.'

_publ_section_title
;
 Heterogeneous h-bonding in a foldamer helix.
;
_journal_issue 20
_journal_name_full 'Journal of the American Chemical Society'
_journal_page_first 6484
_journal_page_last 6487
_journal_paper_doi 10.1021/jacs.5b03382
_journal_volume 137
_journal_year 2015
_chemical_absolute_configuration ad
_chemical_formula_moiety 'C47 H77 N5 O8, 0.7(C7 H16), 0.3(C H Cl3)'
_chemical_formula_sum 'C52.22 H88.54 Cl0.89 N5 O8'
_chemical_formula_weight 946.03
_chemical_name_systematic
;
 ?
;
_space_group_crystal_system orthorhombic
_space_group_IT_number 19
_space_group_name_Hall 'P 2ac 2ab'
_space_group_name_H-M_alt 'P 21 21 21'
_symmetry_space_group_name_Hall 'P 2ac 2ab'
_symmetry_space_group_name_H-M 'P 21 21 21'
_atom_sites_solution_hydrogens mixed
_atom_sites_solution_primary direct
_audit_creation_date 2013-03-18
_audit_creation_method
;
  Olex2 1.2-dev
  (compiled Mar 13 2013 19:25:50, GUI svn.r4414)
;
_cell_angle_alpha 90
_cell_angle_beta 90
_cell_angle_gamma 90
_cell_formula_units_Z 4
_cell_length_a 12.0179(19)
_cell_length_b 17.559(4)
_cell_length_c 26.124(4)
_cell_measurement_reflns_used 9984
_cell_measurement_temperature 100
_cell_measurement_theta_max 73.090
_cell_measurement_theta_min 4.050
_cell_volume 5512.7(17)
_computing_cell_refinement 'SAINT+ Ver. 7.68A (Bruker-AXS, 2009)'
_computing_data_collection 'APEX2 Ver. 2012.14-3 (Bruker-AXS, 2012)'
_computing_data_reduction 'SAINT+ Ver. 7.68A'
_computing_molecular_graphics
;
O. V. Dolomanov, L. J. Bourhis, R. J. Gildea, J. A. K. Howard and H. Puschmann,
OLEX2: a complete structure solution, refinement and analysis program.
J. Appl. Cryst. (2009). 42, 339-341.
;
_computing_publication_material
;
O. V. Dolomanov, L. J. Bourhis, R. J. Gildea, J. A. K. Howard and H. Puschmann,
OLEX2: a complete structure solution, refinement and analysis program.
J. Appl. Cryst. (2009). 42, 339-341.
;
_computing_structure_refinement SHELXTL
_computing_structure_solution 'SHELXTL (Sheldrick, 2008-2012)'
_diffrn_ambient_temperature 100.01
_diffrn_detector_area_resol_mean 7.9
_diffrn_detector_type 'CCD area detector'
_diffrn_measured_fraction_theta_full 0.997
_diffrn_measured_fraction_theta_max 0.993
_diffrn_measurement_device 'three-circle diffractometer'
_diffrn_measurement_device_type 'Bruker SMART APEX2 area detector'
_diffrn_measurement_method '0.60\% \w and 0.6\% \f scans'
_diffrn_radiation_collimation '0.5 mm double-pinhole'
_diffrn_radiation_monochromator 'equatorially mounted graphite'
_diffrn_radiation_probe x-ray
_diffrn_radiation_type 'Cu K\a'
_diffrn_radiation_wavelength 1.54178
_diffrn_radiation_xray_symbol K-L~3~
_diffrn_reflns_av_R_equivalents 0.0217
_diffrn_reflns_av_unetI/netI 0.0107
_diffrn_reflns_laue_measured_fraction_full 0.997
_diffrn_reflns_laue_measured_fraction_max 0.993
_diffrn_reflns_limit_h_max 14
_diffrn_reflns_limit_h_min -14
_diffrn_reflns_limit_k_max 19
_diffrn_reflns_limit_k_min -21
_diffrn_reflns_limit_l_max 32
_diffrn_reflns_limit_l_min -32
_diffrn_reflns_number 84596
_diffrn_reflns_point_group_measured_fraction_full 0.998
_diffrn_reflns_point_group_measured_fraction_max 0.990
_diffrn_reflns_theta_full 67.000
_diffrn_reflns_theta_max 73.140
_diffrn_reflns_theta_min 3.032
_diffrn_source 'sealed X-ray tube'
_diffrn_source_type 'Siemens, K FFCU 2K 90'
_exptl_absorpt_coefficient_mu 0.988
_exptl_absorpt_correction_T_max 0.8832
_exptl_absorpt_correction_T_min 0.7524
_exptl_absorpt_correction_type analytical
_exptl_absorpt_process_details
;
SADABS-2012/1 (Bruker,2012) was used for absorption correction.
wR2(int) was 0.0507 before and 0.0353 after correction.
The Ratio of minimum to maximum transmission is 0.8519.
The \l/2 correction factor is 0.0015.
;
_exptl_crystal_colour colourless
_exptl_crystal_colour_primary colourless
_exptl_crystal_density_diffrn 1.140
_exptl_crystal_density_method 'not measured'
_exptl_crystal_description needle
_exptl_crystal_F_000 2064
_exptl_crystal_size_max 0.684
_exptl_crystal_size_mid 0.524
_exptl_crystal_size_min 0.42
_refine_diff_density_max 0.423
_refine_diff_density_min -0.186
_refine_diff_density_rms 0.034
_refine_ls_abs_structure_details
;
 Refined as an inversion twin.
;
_refine_ls_abs_structure_Flack 0.02(2)
_refine_ls_extinction_method none
_refine_ls_goodness_of_fit_ref 1.097
_refine_ls_hydrogen_treatment mixed
_refine_ls_matrix_type full
_refine_ls_number_parameters 669
_refine_ls_number_reflns 10935
_refine_ls_number_restraints 6
_refine_ls_restrained_S_all 1.097
_refine_ls_R_factor_all 0.0317
_refine_ls_R_factor_gt 0.0315
_refine_ls_shift/su_max 0.000
_refine_ls_shift/su_mean 0.000
_refine_ls_structure_factor_coef Fsqd
_refine_ls_weighting_details
;
 w=1/[\s^2^(Fo^2^)+(0.0395P)^2^+1.4342P]
 where P=(Fo^2^+2Fc^2^)/3
;
_refine_ls_weighting_scheme calc
_refine_ls_wR_factor_gt 0.0807
_refine_ls_wR_factor_ref 0.0809
_reflns_Friedel_coverage 0.806
_reflns_friedel_fraction_full 1.000
_reflns_friedel_fraction_max 0.986
_reflns_number_gt 10870
_reflns_number_total 10935
_reflns_threshold_expression 'I > 2\s(I)'
_cod_data_source_file gellman149.cif
_cod_data_source_block gellman149
_cod_depositor_comments 'Adding full bibliography for 4123639--4123645.cif.'
_cod_original_cell_volume 5512.9(16)
_cod_database_code 4123640
_olex2_refinement_description
;
1. Fixed Uiso
 At 1.2 times of:
  All C(H) groups, All C(H,H) groups
 At 1.5 times of:
  All C(H,H,H) groups
2. Restrained distances
 C53-C52 \\sim C52-C51 \\sim C51-C50 \\sim C50-C49
 with sigma of 0.01
3. Uiso/Uaniso restraints and constraints
Uanis(C50) = Uanis(C51)
4. Others
 Sof(C48)=Sof(H48A)=Sof(H48B)=Sof(H48C)=Sof(C49)=Sof(H49A)=Sof(H49B)=Sof(C50)=
 Sof(H50A)=Sof(H50B)=Sof(C51)=Sof(H51A)=Sof(H51B)=Sof(C52)=Sof(H52A)=Sof(H52B)=
 Sof(C53)=Sof(H53A)=Sof(H53B)=Sof(C54)=Sof(H54A)=Sof(H54B)=Sof(H54C)=1-
 Sof(H48A)=1-Sof(H48A)=1-Sof(H48A)=1-Sof(H48A)=1-Sof(H48A)
5.a Ternary CH refined with riding coordinates:
 C9(H9), C10(H10), C14(H14), C17(H17), C22(H22), C24(H24), C25(H25), C29(H29),
 C32(H32), C37(H37), C39(H39), C40(H40), C55(H55)
5.b Secondary CH2 refined with riding coordinates:
 C7(H7A,H7B), C15(H15A,H15B), C18(H18A,H18B), C19(H19A,H19B), C20(H20A,H20B),
 C21(H21A,H21B), C30(H30A,H30B), C33(H33A,H33B), C34(H34A,H34B), C35(H35A,H35B),
  C36(H36A,H36B), C49(H49A,H49B), C50(H50A,H50B), C51(H51A,H51B), C52(H52A,
 H52B), C53(H53A,H53B)
5.c Aromatic/amide H refined with riding coordinates:
 C1(H1A), C2(H2A), C3(H3A), C4(H4A), C5(H5A)
5.d Idealised Me refined as rotating group:
 C11(H11A,H11B,H11C), C12(H12A,H12B,H12C), C16(H16A,H16B,H16C), C26(H26A,H26B,
 H26C), C27(H27A,H27B,H27C), C31(H31A,H31B,H31C), C41(H41A,H41B,H41C), C42(H42A,
 H42B,H42C), C45(H45A,H45B,H45C), C46(H46A,H46B,H46C), C47(H47A,H47B,H47C),
 C48(H48A,H48B,H48C), C54(H54A,H54B,H54C)
;
_shelx_estimated_absorpt_t_max 0.682
_shelx_estimated_absorpt_t_min 0.551
_shelx_space_group_comment
;
The symmetry employed for this shelxl refinement is uniquely defined
by the following loop, which should always be used as a source of
symmetry information in preference to the above space-group names.
They are only intended as comments.
;
_shelxl_version_number 2012-9

loop_
_space_group_symop_operation_xyz
'x, y, z'
'-x+1/2, -y, z+1/2'
'x+1/2, -y+1/2, -z'
'-x, y+1/2, -z+1/2'

loop_
_atom_site_label
_atom_site_type_symbol
_atom_site_fract_x
_atom_site_fract_y
_atom_site_fract_z
_atom_site_U_iso_or_equiv
_atom_site_adp_type
_atom_site_occupancy
_atom_site_site_symmetry_order
_atom_site_calc_flag
_atom_site_refinement_flags_posn
_atom_site_refinement_flags_adp
_atom_site_refinement_flags_occupancy
_atom_site_disorder_assembly
_atom_site_disorder_group
O1 O 0.33116(11) 0.88469(7) 0.47602(5) 0.0238(3) Uani 1 1 d . . . . .
O2 O 0.41613(12) 0.83011(8) 0.40911(5) 0.0277(3) Uani 1 1 d . . . . .
O3 O 0.07751(12) 0.69668(9) 0.40443(6) 0.0325(3) Uani 1 1 d . . . . .
O4 O 0.35798(10) 0.58367(7) 0.24743(5) 0.0181(2) Uani 1 1 d . . . . .
O5 O 0.47162(10) 0.68133(7) 0.33784(4) 0.0180(2) Uani 1 1 d . . . . .
O6 O 0.59191(12) 0.35890(7) 0.28884(5) 0.0244(3) Uani 1 1 d . . . . .
O7 O 0.70549(12) 0.50975(8) 0.22108(5) 0.0268(3) Uani 1 1 d . . . . .
O8 O 0.77446(13) 0.42236(9) 0.16461(6) 0.0371(4) Uani 1 1 d . . . . .
N1 N 0.26330(13) 0.71788(9) 0.40379(6) 0.0196(3) Uani 1 1 d . . . . .
H1 H 0.325(2) 0.7171(13) 0.3866(9) 0.022(5) Uiso 1 1 d . . . . .
N2 N 0.31130(12) 0.70824(9) 0.23765(6) 0.0173(3) Uani 1 1 d . . . . .
H2 H 0.3362(19) 0.7530(14) 0.2336(8) 0.020(5) Uiso 1 1 d . . . . .
N3 N 0.57344(12) 0.63415(8) 0.27297(5) 0.0157(3) Uani 1 1 d . . . . .
H3 H 0.617(2) 0.5985(15) 0.2622(10) 0.031(6) Uiso 1 1 d . . . . .
N4 N 0.50145(13) 0.46703(8) 0.31106(5) 0.0164(3) Uani 1 1 d . . . . .
H4 H 0.463(2) 0.5025(14) 0.3002(9) 0.024(6) Uiso 1 1 d . . . . .
N5 N 0.59802(15) 0.41554(10) 0.18834(6) 0.0270(4) Uani 1 1 d . . . . .
H5 H 0.598(2) 0.3789(16) 0.1707(10) 0.031(6) Uiso 1 1 d . . . . .
C1 C 0.40899(17) 0.97936(13) 0.56602(8) 0.0296(4) Uani 1 1 d . . . . .
H1A H 0.4402 0.9309 0.5735 0.035 Uiso 1 1 calc R U . . .
C2 C 0.38312(19) 1.02872(15) 0.60524(9) 0.0384(5) Uani 1 1 d . . . . .
H2A H 0.3958 1.0140 0.6397 0.046 Uiso 1 1 calc R U . . .
C3 C 0.3387(2) 1.09983(15) 0.59450(11) 0.0454(6) Uani 1 1 d . . . . .
H3A H 0.3204 1.1335 0.6217 0.054 Uiso 1 1 calc R U . . .
C4 C 0.3208(2) 1.12175(13) 0.54459(11) 0.0423(6) Uani 1 1 d . . . . .
H4A H 0.2917 1.1709 0.5373 0.051 Uiso 1 1 calc R U . . .
C5 C 0.34549(17) 1.07189(12) 0.50483(9) 0.0319(5) Uani 1 1 d . . . . .
H5A H 0.3323 1.0867 0.4704 0.038 Uiso 1 1 calc R U . . .
C6 C 0.38942(15) 1.00037(11) 0.51534(8) 0.0246(4) Uani 1 1 d . . . . .
C7 C 0.41380(17) 0.94568(11) 0.47281(8) 0.0283(4) Uani 1 1 d . . . . .
H7A H 0.4086 0.9718 0.4393 0.034 Uiso 1 1 calc R U . . .
H7B H 0.4898 0.9246 0.4765 0.034 Uiso 1 1 calc R U . . .
C8 C 0.34497(15) 0.82930(10) 0.44144(7) 0.0198(4) Uani 1 1 d . . . . .
C9 C 0.26369(16) 0.76461(10) 0.44969(7) 0.0199(4) Uani 1 1 d . . . . .
H9 H 0.1876 0.7866 0.4545 0.024 Uiso 1 1 calc R U . . .
C10 C 0.29632(18) 0.72089(11) 0.49909(7) 0.0264(4) Uani 1 1 d . . . . .
H10 H 0.2943 0.7579 0.5282 0.032 Uiso 1 1 calc R U . . .
C11 C 0.4136(2) 0.68896(13) 0.49589(8) 0.0344(5) Uani 1 1 d . . . . .
H11A H 0.4667 0.7309 0.4919 0.052 Uiso 1 1 calc R U . . .
H11B H 0.4192 0.6547 0.4664 0.052 Uiso 1 1 calc R U . . .
H11C H 0.4305 0.6607 0.5273 0.052 Uiso 1 1 calc R U . . .
C12 C 0.2123(2) 0.65844(14) 0.51038(9) 0.0421(6) Uani 1 1 d . . . . .
H12A H 0.2136 0.6207 0.4827 0.063 Uiso 1 1 calc R U . . .
H12B H 0.1377 0.6807 0.5129 0.063 Uiso 1 1 calc R U . . .
H12C H 0.2313 0.6336 0.5428 0.063 Uiso 1 1 calc R U . . .
C13 C 0.16780(16) 0.69145(11) 0.38293(7) 0.0228(4) Uani 1 1 d . . . . .
C14 C 0.18162(15) 0.65624(10) 0.32991(7) 0.0199(3) Uani 1 1 d . . . . .
H14 H 0.2630 0.6490 0.3237 0.024 Uiso 1 1 calc R U . . .
C15 C 0.12607(16) 0.57765(11) 0.32782(7) 0.0235(4) Uani 1 1 d . . . . .
H15A H 0.0486 0.5819 0.3404 0.028 Uiso 1 1 calc R U . . .
H15B H 0.1233 0.5600 0.2918 0.028 Uiso 1 1 calc R U . . .
C16 C 0.18817(19) 0.51936(12) 0.35986(8) 0.0314(4) Uani 1 1 d . . . . .
H16A H 0.1900 0.5362 0.3956 0.047 Uiso 1 1 calc R U . . .
H16B H 0.2644 0.5142 0.3470 0.047 Uiso 1 1 calc R U . . .
H16C H 0.1502 0.4701 0.3576 0.047 Uiso 1 1 calc R U . . .
C17 C 0.13748(15) 0.71297(10) 0.28928(7) 0.0205(4) Uani 1 1 d . . . . .
H17 H 0.1600 0.7653 0.3003 0.025 Uiso 1 1 calc R U . . .
C18 C 0.00970(16) 0.71184(11) 0.28532(9) 0.0299(4) Uani 1 1 d . . . . .
H18A H -0.0150 0.6594 0.2772 0.036 Uiso 1 1 calc R U . . .
H18B H -0.0223 0.7258 0.3189 0.036 Uiso 1 1 calc R U . . .
C19 C -0.03497(18) 0.76598(12) 0.24478(10) 0.0379(5) Uani 1 1 d . . . . .
H19A H -0.1168 0.7605 0.2424 0.046 Uiso 1 1 calc R U . . .
H19B H -0.0182 0.8191 0.2548 0.046 Uiso 1 1 calc R U . . .
C20 C 0.01696(19) 0.74930(13) 0.19307(10) 0.0377(5) Uani 1 1 d . . . . .
H20A H -0.0097 0.7871 0.1678 0.045 Uiso 1 1 calc R U . . .
H20B H -0.0066 0.6982 0.1814 0.045 Uiso 1 1 calc R U . . .
C21 C 0.14384(17) 0.75232(11) 0.19597(8) 0.0289(4) Uani 1 1 d . . . . .
H21A H 0.1674 0.8050 0.2041 0.035 Uiso 1 1 calc R U . . .
H21B H 0.1753 0.7387 0.1622 0.035 Uiso 1 1 calc R U . . .
C22 C 0.19053(15) 0.69814(10) 0.23653(7) 0.0197(3) Uani 1 1 d . . . . .
H22 H 0.1737 0.6446 0.2260 0.024 Uiso 1 1 calc R U . . .
C23 C 0.38395(14) 0.65109(9) 0.24137(6) 0.0152(3) Uani 1 1 d . . . . .
C24 C 0.50603(14) 0.67475(9) 0.23554(6) 0.0151(3) Uani 1 1 d . . . . .
H24 H 0.5121 0.7306 0.2425 0.018 Uiso 1 1 calc R U . . .
C25 C 0.55027(15) 0.65916(10) 0.18106(6) 0.0196(4) Uani 1 1 d . . . . .
H25 H 0.5571 0.6028 0.1765 0.023 Uiso 1 1 calc R U . . .
C26 C 0.47052(18) 0.68939(12) 0.14018(7) 0.0287(4) Uani 1 1 d . . . . .
H26A H 0.4555 0.7434 0.1465 0.043 Uiso 1 1 calc R U . . .
H26B H 0.4006 0.6607 0.1416 0.043 Uiso 1 1 calc R U . . .
H26C H 0.5044 0.6834 0.1063 0.043 Uiso 1 1 calc R U . . .
C27 C 0.66535(17) 0.69426(11) 0.17476(8) 0.0263(4) Uani 1 1 d . . . . .
H27A H 0.7159 0.6729 0.2005 0.039 Uiso 1 1 calc R U . . .
H27B H 0.6605 0.7496 0.1793 0.039 Uiso 1 1 calc R U . . .
H27C H 0.6938 0.6829 0.1404 0.039 Uiso 1 1 calc R U . . .
C28 C 0.54665(14) 0.63933(9) 0.32289(6) 0.0151(3) Uani 1 1 d . . . . .
C29 C 0.61635(14) 0.59348(10) 0.36085(6) 0.0156(3) Uani 1 1 d . . . . .
H29 H 0.6713 0.5623 0.3412 0.019 Uiso 1 1 calc R U . . .
C30 C 0.68080(15) 0.65212(10) 0.39343(7) 0.0203(4) Uani 1 1 d . . . . .
H30A H 0.6272 0.6863 0.4108 0.024 Uiso 1 1 calc R U . . .
H30B H 0.7239 0.6250 0.4201 0.024 Uiso 1 1 calc R U . . .
C31 C 0.75982(18) 0.69960(13) 0.36076(8) 0.0305(4) Uani 1 1 d . . . . .
H31A H 0.8051 0.7322 0.3830 0.046 Uiso 1 1 calc R U . . .
H31B H 0.7166 0.7314 0.3372 0.046 Uiso 1 1 calc R U . . .
H31C H 0.8085 0.6657 0.3411 0.046 Uiso 1 1 calc R U . . .
C32 C 0.53979(14) 0.53853(9) 0.39170(6) 0.0159(3) Uani 1 1 d . . . . .
H32 H 0.4637 0.5615 0.3932 0.019 Uiso 1 1 calc R U . . .
C33 C 0.57959(16) 0.52455(11) 0.44687(7) 0.0208(4) Uani 1 1 d . . . . .
H33A H 0.6554 0.5024 0.4461 0.025 Uiso 1 1 calc R U . . .
H33B H 0.5836 0.5738 0.4652 0.025 Uiso 1 1 calc R U . . .
C34 C 0.50194(18) 0.47074(12) 0.47594(7) 0.0265(4) Uani 1 1 d . . . . .
H34A H 0.5322 0.4616 0.5107 0.032 Uiso 1 1 calc R U . . .
H34B H 0.4280 0.4950 0.4797 0.032 Uiso 1 1 calc R U . . .
C35 C 0.48878(17) 0.39477(11) 0.44831(7) 0.0255(4) Uani 1 1 d . . . . .
H35A H 0.5608 0.3674 0.4482 0.031 Uiso 1 1 calc R U . . .
H35B H 0.4338 0.3629 0.4667 0.031 Uiso 1 1 calc R U . . .
C36 C 0.45008(15) 0.40758(10) 0.39346(7) 0.0207(4) Uani 1 1 d . . . . .
H36A H 0.3747 0.4304 0.3936 0.025 Uiso 1 1 calc R U . . .
H36B H 0.4459 0.3581 0.3754 0.025 Uiso 1 1 calc R U . . .
C37 C 0.53053(15) 0.46052(9) 0.36523(6) 0.0172(3) Uani 1 1 d . . . . .
H37 H 0.6058 0.4364 0.3669 0.021 Uiso 1 1 calc R U . . .
C38 C 0.53646(14) 0.41542(10) 0.27705(7) 0.0179(3) Uani 1 1 d . . . . .
C39 C 0.50362(16) 0.43138(10) 0.22137(7) 0.0201(4) Uani 1 1 d . . . . .
H39 H 0.4845 0.4866 0.2182 0.024 Uiso 1 1 calc R U . . .
C40 C 0.40234(17) 0.38423(11) 0.20419(7) 0.0237(4) Uani 1 1 d . . . . .
H40 H 0.4246 0.3294 0.2026 0.028 Uiso 1 1 calc R U . . .
C41 C 0.3653(2) 0.40948(15) 0.15087(8) 0.0363(5) Uani 1 1 d . . . . .
H41A H 0.4260 0.4012 0.1264 0.054 Uiso 1 1 calc R U . . .
H41B H 0.3459 0.4637 0.1516 0.054 Uiso 1 1 calc R U . . .
H41C H 0.3001 0.3798 0.1404 0.054 Uiso 1 1 calc R U . . .
C42 C 0.30531(18) 0.39211(12) 0.24151(8) 0.0279(4) Uani 1 1 d . . . . .
H42A H 0.2838 0.4458 0.2441 0.042 Uiso 1 1 calc R U . . .
H42B H 0.3278 0.3733 0.2753 0.042 Uiso 1 1 calc R U . . .
H42C H 0.2419 0.3623 0.2291 0.042 Uiso 1 1 calc R U . . .
C43 C 0.69369(17) 0.45408(11) 0.19372(8) 0.0262(4) Uani 1 1 d . . . . .
C44 C 0.88045(18) 0.46186(12) 0.15622(9) 0.0312(5) Uani 1 1 d . . . . .
C45 C 0.9398(2) 0.47751(16) 0.20622(10) 0.0421(6) Uani 1 1 d . . . . .
H45A H 0.9372 0.4319 0.2278 0.063 Uiso 1 1 calc R U . . .
H45B H 0.9032 0.5199 0.2239 0.063 Uiso 1 1 calc R U . . .
H45C H 1.0175 0.4909 0.1993 0.063 Uiso 1 1 calc R U . . .
C46 C 0.8578(2) 0.53366(15) 0.12594(10) 0.0437(6) Uani 1 1 d . . . . .
H46A H 0.8124 0.5685 0.1465 0.066 Uiso 1 1 calc R U . . .
H46B H 0.8178 0.5207 0.0944 0.066 Uiso 1 1 calc R U . . .
H46C H 0.9284 0.5583 0.1173 0.066 Uiso 1 1 calc R U . . .
C47 C 0.9452(2) 0.40458(15) 0.12410(12) 0.0493(7) Uani 1 1 d . . . . .
H47A H 0.9044 0.3943 0.0924 0.074 Uiso 1 1 calc R U . . .
H47B H 0.9541 0.3571 0.1434 0.074 Uiso 1 1 calc R U . . .
H47C H 1.0186 0.4255 0.1159 0.074 Uiso 1 1 calc R U . . .
C48 C 0.3223(3) 0.4289(2) 0.62667(15) 0.0440(8) Uani 0.7026(18) 1 d . . P A 1
H48A H 0.3411 0.4829 0.6224 0.066 Uiso 0.7026(18) 1 calc R U P A 1
H48B H 0.3865 0.4017 0.6408 0.066 Uiso 0.7026(18) 1 calc R U P A 1
H48C H 0.2590 0.4241 0.6501 0.066 Uiso 0.7026(18) 1 calc R U P A 1
C49 C 0.2926(3) 0.3958(2) 0.57608(12) 0.0359(7) Uani 0.7026(18) 1 d D . P A 1
H49A H 0.2704 0.3420 0.5810 0.043 Uiso 0.7026(18) 1 calc R U P A 1
H49B H 0.3593 0.3964 0.5538 0.043 Uiso 0.7026(18) 1 calc R U P A 1
C50 C 0.1982(3) 0.43808(17) 0.54891(11) 0.0309(6) Uani 0.7026(18) 1 d D . P A 1
H50A H 0.1291 0.4320 0.5691 0.037 Uiso 0.7026(18) 1 calc R U P A 1
H50B H 0.2163 0.4931 0.5479 0.037 Uiso 0.7026(18) 1 calc R U P A 1
C51 C 0.1771(8) 0.4107(4) 0.4950(3) 0.0309(6) Uani 0.7026(18) 1 d D . P A 1
H51A H 0.2457 0.4181 0.4746 0.037 Uiso 0.7026(18) 1 calc R U P A 1
H51B H 0.1181 0.4426 0.4795 0.037 Uiso 0.7026(18) 1 calc R U P A 1
C52 C 0.1422(3) 0.32741(19) 0.49132(13) 0.0382(8) Uani 0.7026(18) 1 d D . P A 1
H52A H 0.0701 0.3209 0.5091 0.046 Uiso 0.7026(18) 1 calc R U P A 1
H52B H 0.1980 0.2958 0.5094 0.046 Uiso 0.7026(18) 1 calc R U P A 1
C53 C 0.1305(4) 0.2981(2) 0.43649(13) 0.0439(9) Uani 0.7026(18) 1 d D . P A 1
H53A H 0.0768 0.3305 0.4178 0.053 Uiso 0.7026(18) 1 calc R U P A 1
H53B H 0.2033 0.3020 0.4189 0.053 Uiso 0.7026(18) 1 calc R U P A 1
C54 C 0.0909(5) 0.2157(2) 0.43506(15) 0.0612(13) Uani 0.7026(18) 1 d . . P A 1
H54A H 0.1358 0.1851 0.4587 0.092 Uiso 0.7026(18) 1 calc R U P A 1
H54B H 0.0990 0.1956 0.4003 0.092 Uiso 0.7026(18) 1 calc R U P A 1
H54C H 0.0126 0.2133 0.4453 0.092 Uiso 0.7026(18) 1 calc R U P A 1
Cl1 Cl 0.19764(14) 0.31696(10) 0.41427(6) 0.0324(5) Uani 0.2974(18) 1 d . . P A 2
Cl2 Cl 0.0540(2) 0.27312(11) 0.49716(8) 0.0499(7) Uani 0.2974(18) 1 d . . P A 2
Cl3 Cl 0.1786(6) 0.4150(3) 0.50240(19) 0.0561(11) Uani 0.2974(18) 1 d . . P A 2
C55 C 0.1074(6) 0.3507(4) 0.4618(3) 0.0262(14) Uani 0.2974(18) 1 d . . P A 2
H55 H 0.0441 0.3780 0.4450 0.031 Uiso 0.2974(18) 1 calc R U P A 2

loop_
_atom_site_aniso_label
_atom_site_aniso_U_11
_atom_site_aniso_U_22
_atom_site_aniso_U_33
_atom_site_aniso_U_23
_atom_site_aniso_U_13
_atom_site_aniso_U_12
O1 0.0260(7) 0.0196(6) 0.0259(6) -0.0043(5) 0.0078(5) -0.0027(5)
O2 0.0354(8) 0.0256(7) 0.0221(6) 0.0006(5) 0.0119(6) -0.0032(6)
O3 0.0223(7) 0.0389(8) 0.0364(8) -0.0097(7) 0.0121(6) -0.0036(6)
O4 0.0210(6) 0.0128(6) 0.0206(6) 0.0011(5) 0.0002(5) -0.0011(5)
O5 0.0185(6) 0.0183(6) 0.0172(6) -0.0028(5) 0.0016(5) 0.0033(5)
O6 0.0294(7) 0.0166(6) 0.0271(6) -0.0037(5) 0.0018(5) 0.0055(5)
O7 0.0292(7) 0.0217(7) 0.0294(7) -0.0058(5) 0.0102(6) 0.0015(5)
O8 0.0356(8) 0.0293(8) 0.0464(9) -0.0161(7) 0.0214(7) -0.0031(6)
N1 0.0194(7) 0.0206(7) 0.0188(7) -0.0010(6) 0.0073(6) 0.0008(6)
N2 0.0196(7) 0.0124(7) 0.0200(7) 0.0022(5) 0.0005(6) -0.0029(6)
N3 0.0173(7) 0.0151(7) 0.0146(7) -0.0023(5) 0.0012(5) 0.0007(6)
N4 0.0194(7) 0.0137(7) 0.0163(7) -0.0011(5) 0.0012(6) 0.0020(6)
N5 0.0331(9) 0.0254(8) 0.0225(8) -0.0109(7) 0.0102(7) 0.0006(7)
C1 0.0227(9) 0.0319(10) 0.0341(11) -0.0037(8) -0.0045(8) -0.0023(8)
C2 0.0313(11) 0.0480(13) 0.0360(11) -0.0132(10) -0.0088(9) -0.0046(10)
C3 0.0375(12) 0.0421(13) 0.0565(15) -0.0312(12) -0.0049(11) -0.0026(10)
C4 0.0344(12) 0.0220(10) 0.0705(17) -0.0120(11) -0.0071(11) 0.0026(9)
C5 0.0274(10) 0.0250(10) 0.0432(12) -0.0003(9) -0.0034(9) -0.0044(8)
C6 0.0172(8) 0.0233(9) 0.0334(10) -0.0028(8) 0.0015(7) -0.0052(7)
C7 0.0265(10) 0.0245(9) 0.0338(10) -0.0026(8) 0.0079(8) -0.0058(8)
C8 0.0246(9) 0.0178(8) 0.0172(8) 0.0025(6) 0.0021(7) 0.0031(7)
C9 0.0232(9) 0.0175(8) 0.0189(8) -0.0011(7) 0.0071(7) 0.0014(7)
C10 0.0429(11) 0.0192(9) 0.0170(8) 0.0000(7) 0.0092(8) 0.0001(8)
C11 0.0433(12) 0.0331(11) 0.0267(10) 0.0061(9) -0.0046(9) 0.0051(10)
C12 0.0566(15) 0.0312(11) 0.0385(12) 0.0123(9) 0.0178(11) -0.0038(11)
C13 0.0229(9) 0.0198(9) 0.0257(9) -0.0005(7) 0.0067(7) 0.0003(7)
C14 0.0171(8) 0.0188(8) 0.0239(9) -0.0018(7) 0.0030(7) -0.0014(7)
C15 0.0241(9) 0.0197(9) 0.0269(9) -0.0001(7) 0.0045(7) -0.0035(7)
C16 0.0381(12) 0.0224(9) 0.0338(11) 0.0062(8) 0.0057(9) -0.0003(9)
C17 0.0167(8) 0.0149(8) 0.0298(9) -0.0004(7) 0.0012(7) -0.0004(7)
C18 0.0173(9) 0.0239(9) 0.0486(12) -0.0014(9) 0.0007(8) 0.0002(7)
C19 0.0211(9) 0.0255(10) 0.0671(16) 0.0001(10) -0.0102(10) 0.0041(8)
C20 0.0314(11) 0.0285(11) 0.0531(14) 0.0100(10) -0.0197(10) 0.0014(9)
C21 0.0304(10) 0.0236(9) 0.0326(10) 0.0096(8) -0.0100(8) 0.0013(8)
C22 0.0205(9) 0.0154(8) 0.0233(8) 0.0034(7) -0.0043(7) -0.0008(7)
C23 0.0198(8) 0.0159(8) 0.0100(7) 0.0002(6) -0.0004(6) -0.0008(6)
C24 0.0200(8) 0.0123(7) 0.0131(7) -0.0004(6) 0.0013(6) -0.0004(6)
C25 0.0271(9) 0.0165(8) 0.0151(8) -0.0005(6) 0.0048(7) -0.0014(7)
C26 0.0355(11) 0.0336(11) 0.0170(8) 0.0041(8) 0.0016(8) 0.0005(9)
C27 0.0288(10) 0.0253(9) 0.0248(9) 0.0027(8) 0.0101(8) -0.0012(8)
C28 0.0155(8) 0.0143(8) 0.0154(7) -0.0017(6) 0.0009(6) -0.0034(6)
C29 0.0143(7) 0.0174(8) 0.0150(7) -0.0020(6) 0.0005(6) 0.0002(6)
C30 0.0196(8) 0.0235(9) 0.0180(8) -0.0003(7) -0.0028(7) -0.0024(7)
C31 0.0299(10) 0.0351(11) 0.0264(9) -0.0001(8) -0.0020(8) -0.0139(9)
C32 0.0172(8) 0.0162(8) 0.0144(7) -0.0009(6) 0.0009(6) 0.0008(6)
C33 0.0231(9) 0.0235(9) 0.0158(8) 0.0013(7) -0.0023(7) -0.0015(7)
C34 0.0325(10) 0.0317(10) 0.0154(8) 0.0054(7) 0.0002(7) -0.0059(8)
C35 0.0284(10) 0.0253(10) 0.0228(9) 0.0093(7) -0.0002(8) -0.0026(8)
C36 0.0249(9) 0.0174(8) 0.0199(8) 0.0004(7) 0.0000(7) -0.0025(7)
C37 0.0191(8) 0.0167(8) 0.0158(8) -0.0007(6) 0.0005(6) 0.0024(7)
C38 0.0186(8) 0.0140(8) 0.0211(8) -0.0027(6) 0.0030(7) -0.0028(7)
C39 0.0254(9) 0.0162(8) 0.0187(8) -0.0033(6) 0.0053(7) 0.0002(7)
C40 0.0304(10) 0.0187(8) 0.0220(9) -0.0065(7) -0.0012(7) 0.0000(7)
C41 0.0342(11) 0.0537(14) 0.0211(10) -0.0055(9) -0.0013(8) 0.0038(10)
C42 0.0301(10) 0.0277(10) 0.0258(9) -0.0006(8) 0.0000(8) -0.0109(8)
C43 0.0312(10) 0.0225(9) 0.0250(9) -0.0024(8) 0.0100(8) 0.0037(8)
C44 0.0310(11) 0.0254(10) 0.0372(11) -0.0043(8) 0.0139(9) 0.0006(8)
C45 0.0363(12) 0.0487(14) 0.0413(13) -0.0009(11) 0.0055(10) 0.0106(10)
C46 0.0438(13) 0.0467(14) 0.0407(12) 0.0117(11) 0.0173(11) 0.0089(11)
C47 0.0407(13) 0.0389(13) 0.0683(17) -0.0210(12) 0.0304(13) -0.0033(11)
C48 0.0393(18) 0.0443(19) 0.048(2) 0.0071(16) -0.0032(16) -0.0093(15)
C49 0.0291(15) 0.0440(18) 0.0345(16) 0.0133(14) 0.0017(13) 0.0002(13)
C50 0.0323(14) 0.0286(13) 0.0318(14) 0.0090(11) 0.0002(11) 0.0002(11)
C51 0.0323(14) 0.0286(13) 0.0318(14) 0.0090(11) 0.0002(11) 0.0002(11)
C52 0.0487(19) 0.0368(17) 0.0291(16) 0.0071(14) 0.0012(15) 0.0048(15)
C53 0.061(2) 0.0404(19) 0.0303(16) 0.0066(15) 0.0040(17) 0.0049(17)
C54 0.114(4) 0.038(2) 0.0317(18) -0.0010(15) -0.012(2) -0.001(2)
Cl1 0.0287(9) 0.0378(9) 0.0309(9) -0.0009(7) 0.0096(7) -0.0052(7)
Cl2 0.0643(14) 0.0348(10) 0.0507(12) 0.0170(9) 0.0298(10) 0.0041(9)
Cl3 0.0512(16) 0.0566(17) 0.060(2) -0.0221(15) -0.0062(17) 0.0023(13)
C55 0.029(3) 0.027(3) 0.022(3) 0.005(3) 0.007(3) 0.003(3)

loop_
_atom_type_symbol
_atom_type_description
_atom_type_scat_dispersion_real
_atom_type_scat_dispersion_imag
_atom_type_scat_source
C C 0.0181 0.0091 'International Tables Vol C Tables 4.2.6.8 and 6.1.1.4'
H H 0.0000 0.0000 'International Tables Vol C Tables 4.2.6.8 and 6.1.1.4'
Cl Cl 0.3639 0.7018 'International Tables Vol C Tables 4.2.6.8 and 6.1.1.4'
N N 0.0311 0.0180 'International Tables Vol C Tables 4.2.6.8 and 6.1.1.4'
O O 0.0492 0.0322 'International Tables Vol C Tables 4.2.6.8 and 6.1.1.4'

loop_
_geom_angle_atom_site_label_1
_geom_angle_atom_site_label_2
_geom_angle_atom_site_label_3
_geom_angle
C8 O1 C7 114.17(14)
C43 O8 C44 120.82(16)
C9 N1 H1 115.8(15)
C13 N1 H1 120.7(15)
C13 N1 C9 121.94(15)
C22 N2 H2 117.4(15)
C23 N2 H2 118.4(15)
C23 N2 C22 124.05(15)
C24 N3 H3 118.4(17)
C28 N3 H3 120.6(17)
C28 N3 C24 118.97(14)
C37 N4 H4 121.6(16)
C38 N4 H4 117.4(16)
C38 N4 C37 120.99(15)
C39 N5 H5 120.1(19)
C43 N5 H5 118.1(19)
C43 N5 C39 120.71(16)
C2 C1 H1A 119.9
C2 C1 C6 120.1(2)
C6 C1 H1A 119.9
C1 C2 H2A 119.9
C1 C2 C3 120.2(2)
C3 C2 H2A 119.9
C2 C3 H3A 119.9
C4 C3 C2 120.2(2)
C4 C3 H3A 119.9
C3 C4 H4A 120.1
C3 C4 C5 119.9(2)
C5 C4 H4A 120.1
C4 C5 H5A 119.9
C6 C5 C4 120.2(2)
C6 C5 H5A 119.9
C1 C6 C7 120.12(19)
C5 C6 C1 119.4(2)
C5 C6 C7 120.5(2)
O1 C7 C6 107.10(15)
O1 C7 H7A 110.3
O1 C7 H7B 110.3
C6 C7 H7A 110.3
C6 C7 H7B 110.3
H7A C7 H7B 108.5
O1 C8 C9 111.69(15)
O2 C8 O1 123.66(17)
O2 C8 C9 124.61(17)
N1 C9 C8 107.97(14)
N1 C9 H9 108.5
N1 C9 C10 114.06(15)
C8 C9 H9 108.5
C8 C9 C10 109.06(15)
C10 C9 H9 108.5
C9 C10 H10 107.7
C11 C10 C9 111.79(16)
C11 C10 H10 107.7
C11 C10 C12 111.16(18)
C12 C10 C9 110.51(18)
C12 C10 H10 107.7
C10 C11 H11A 109.5
C10 C11 H11B 109.5
C10 C11 H11C 109.5
H11A C11 H11B 109.5
H11A C11 H11C 109.5
H11B C11 H11C 109.5
C10 C12 H12A 109.5
C10 C12 H12B 109.5
C10 C12 H12C 109.5
H12A C12 H12B 109.5
H12A C12 H12C 109.5
H12B C12 H12C 109.5
O3 C13 N1 122.75(17)
O3 C13 C14 122.88(18)
N1 C13 C14 114.35(16)
C13 C14 H14 107.8
C13 C14 C15 110.45(15)
C13 C14 C17 108.92(15)
C15 C14 H14 107.8
C15 C14 C17 113.90(15)
C17 C14 H14 107.8
C14 C15 H15A 109.2
C14 C15 H15B 109.2
H15A C15 H15B 107.9
C16 C15 C14 111.90(16)
C16 C15 H15A 109.2
C16 C15 H15B 109.2
C15 C16 H16A 109.5
C15 C16 H16B 109.5
C15 C16 H16C 109.5
H16A C16 H16B 109.5
H16A C16 H16C 109.5
H16B C16 H16C 109.5
C14 C17 H17 107.5
C18 C17 C14 112.29(15)
C18 C17 H17 107.5
C18 C17 C22 110.53(16)
C22 C17 C14 111.25(14)
C22 C17 H17 107.5
C17 C18 H18A 109.0
C17 C18 H18B 109.0
H18A C18 H18B 107.8
C19 C18 C17 113.00(17)
C19 C18 H18A 109.0
C19 C18 H18B 109.0
C18 C19 H19A 109.5
C18 C19 H19B 109.5
H19A C19 H19B 108.1
C20 C19 C18 110.74(18)
C20 C19 H19A 109.5
C20 C19 H19B 109.5
C19 C20 H20A 109.4
C19 C20 H20B 109.4
C19 C20 C21 111.10(19)
H20A C20 H20B 108.0
C21 C20 H20A 109.4
C21 C20 H20B 109.4
C20 C21 H21A 109.2
C20 C21 H21B 109.2
C20 C21 C22 112.24(17)
H21A C21 H21B 107.9
C22 C21 H21A 109.2
C22 C21 H21B 109.2
N2 C22 C17 111.86(14)
N2 C22 C21 107.59(15)
N2 C22 H22 108.7
C17 C22 H22 108.7
C21 C22 C17 111.26(16)
C21 C22 H22 108.7
O4 C23 N2 124.43(16)
O4 C23 C24 120.98(15)
N2 C23 C24 114.55(14)
N3 C24 C23 109.46(13)
N3 C24 H24 108.5
N3 C24 C25 109.92(14)
C23 C24 H24 108.5
C23 C24 C25 111.92(14)
C25 C24 H24 108.5
C24 C25 H25 108.2
C26 C25 C24 111.49(15)
C26 C25 H25 108.2
C27 C25 C24 109.91(14)
C27 C25 H25 108.2
C27 C25 C26 110.67(15)
C25 C26 H26A 109.5
C25 C26 H26B 109.5
C25 C26 H26C 109.5
H26A C26 H26B 109.5
H26A C26 H26C 109.5
H26B C26 H26C 109.5
C25 C27 H27A 109.5
C25 C27 H27B 109.5
C25 C27 H27C 109.5
H27A C27 H27B 109.5
H27A C27 H27C 109.5
H27B C27 H27C 109.5
O5 C28 N3 121.60(16)
O5 C28 C29 120.82(15)
N3 C28 C29 117.52(15)
C28 C29 H29 108.5
C28 C29 C30 106.35(14)
C28 C29 C32 109.79(13)
C30 C29 H29 108.5
C30 C29 C32 115.09(14)
C32 C29 H29 108.5
C29 C30 H30A 109.3
C29 C30 H30B 109.3
H30A C30 H30B 108.0
C31 C30 C29 111.62(15)
C31 C30 H30A 109.3
C31 C30 H30B 109.3
C30 C31 H31A 109.5
C30 C31 H31B 109.5
C30 C31 H31C 109.5
H31A C31 H31B 109.5
H31A C31 H31C 109.5
H31B C31 H31C 109.5
C29 C32 H32 108.1
C33 C32 C29 113.58(14)
C33 C32 H32 108.1
C33 C32 C37 107.55(14)
C37 C32 C29 111.20(13)
C37 C32 H32 108.1
C32 C33 H33A 109.2
C32 C33 H33B 109.2
H33A C33 H33B 107.9
C34 C33 C32 111.96(15)
C34 C33 H33A 109.2
C34 C33 H33B 109.2
C33 C34 H34A 109.3
C33 C34 H34B 109.3
H34A C34 H34B 108.0
C35 C34 C33 111.63(16)
C35 C34 H34A 109.3
C35 C34 H34B 109.3
C34 C35 H35A 109.6
C34 C35 H35B 109.6
H35A C35 H35B 108.1
C36 C35 C34 110.35(15)
C36 C35 H35A 109.6
C36 C35 H35B 109.6
C35 C36 H36A 109.6
C35 C36 H36B 109.6
C35 C36 C37 110.49(15)
H36A C36 H36B 108.1
C37 C36 H36A 109.6
C37 C36 H36B 109.6
N4 C37 C32 112.51(14)
N4 C37 C36 111.27(14)
N4 C37 H37 107.0
C32 C37 H37 107.0
C36 C37 C32 111.71(14)
C36 C37 H37 107.0
O6 C38 N4 123.30(17)
O6 C38 C39 121.52(15)
N4 C38 C39 115.18(15)
N5 C39 C38 109.12(15)
N5 C39 H39 108.4
N5 C39 C40 109.97(15)
C38 C39 H39 108.4
C38 C39 C40 112.45(15)
C40 C39 H39 108.4
C39 C40 H40 108.6
C41 C40 C39 109.89(17)
C41 C40 H40 108.6
C42 C40 C39 111.67(15)
C42 C40 H40 108.6
C42 C40 C41 109.46(17)
C40 C41 H41A 109.5
C40 C41 H41B 109.5
C40 C41 H41C 109.5
H41A C41 H41B 109.5
H41A C41 H41C 109.5
H41B C41 H41C 109.5
C40 C42 H42A 109.5
C40 C42 H42B 109.5
C40 C42 H42C 109.5
H42A C42 H42B 109.5
H42A C42 H42C 109.5
H42B C42 H42C 109.5
O7 C43 O8 125.18(19)
O7 C43 N5 124.44(18)
N5 C43 O8 110.38(17)
O8 C44 C45 111.48(18)
O8 C44 C46 108.41(19)
O8 C44 C47 102.32(17)
C45 C44 C47 110.8(2)
C46 C44 C45 112.6(2)
C46 C44 C47 110.7(2)
C44 C45 H45A 109.5
C44 C45 H45B 109.5
C44 C45 H45C 109.5
H45A C45 H45B 109.5
H45A C45 H45C 109.5
H45B C45 H45C 109.5
C44 C46 H46A 109.5
C44 C46 H46B 109.5
C44 C46 H46C 109.5
H46A C46 H46B 109.5
H46A C46 H46C 109.5
H46B C46 H46C 109.5
C44 C47 H47A 109.5
C44 C47 H47B 109.5
C44 C47 H47C 109.5
H47A C47 H47B 109.5
H47A C47 H47C 109.5
H47B C47 H47C 109.5
H48A C48 H48B 109.5
H48A C48 H48C 109.5
H48B C48 H48C 109.5
C49 C48 H48A 109.5
C49 C48 H48B 109.5
C49 C48 H48C 109.5
C48 C49 H49A 108.8
C48 C49 H49B 108.8
C48 C49 C50 113.6(3)
H49A C49 H49B 107.7
C50 C49 H49A 108.8
C50 C49 H49B 108.8
C49 C50 H50A 108.8
C49 C50 H50B 108.8
H50A C50 H50B 107.7
C51 C50 C49 113.8(4)
C51 C50 H50A 108.8
C51 C50 H50B 108.8
C50 C51 H51A 108.7
C50 C51 H51B 108.7
C50 C51 C52 114.2(5)
H51A C51 H51B 107.6
C52 C51 H51A 108.7
C52 C51 H51B 108.7
C51 C52 H52A 108.8
C51 C52 H52B 108.7
C51 C52 C53 114.0(4)
H52A C52 H52B 107.6
C53 C52 H52A 108.7
C53 C52 H52B 108.7
C52 C53 H53A 109.3
C52 C53 H53B 109.3
H53A C53 H53B 107.9
C54 C53 C52 111.8(3)
C54 C53 H53A 109.3
C54 C53 H53B 109.3
C53 C54 H54A 109.5
C53 C54 H54B 109.5
C53 C54 H54C 109.5
H54A C54 H54B 109.5
H54A C54 H54C 109.5
H54B C54 H54C 109.5
Cl1 C55 Cl2 109.6(4)
Cl1 C55 Cl3 109.9(4)
Cl1 C55 H55 108.9
Cl2 C55 Cl3 110.7(4)
Cl2 C55 H55 108.9
Cl3 C55 H55 108.9

loop_
_geom_bond_atom_site_label_1
_geom_bond_atom_site_label_2
_geom_bond_distance
O1 C7 1.463(2)
O1 C8 1.338(2)
O2 C8 1.202(2)
O3 C13 1.225(2)
O4 C23 1.234(2)
O5 C28 1.229(2)
O6 C38 1.234(2)
O7 C43 1.219(2)
O8 C43 1.353(2)
O8 C44 1.467(3)
N1 H1 0.87(2)
N1 C9 1.453(2)
N1 C13 1.353(3)
N2 H2 0.85(2)
N2 C22 1.463(2)
N2 C23 1.334(2)
N3 H3 0.87(3)
N3 C24 1.456(2)
N3 C28 1.346(2)
N4 H4 0.82(3)
N4 C37 1.462(2)
N4 C38 1.337(2)
N5 H5 0.79(3)
N5 C39 1.452(2)
N5 C43 1.341(3)
C1 H1A 0.9500
C1 C2 1.378(3)
C1 C6 1.394(3)
C2 H2A 0.9500
C2 C3 1.387(4)
C3 H3A 0.9500
C3 C4 1.376(4)
C4 H4A 0.9500
C4 C5 1.390(3)
C5 H5A 0.9500
C5 C6 1.390(3)
C6 C7 1.497(3)
C7 H7A 0.9900
C7 H7B 0.9900
C8 C9 1.514(3)
C9 H9 1.0000
C9 C10 1.552(3)
C10 H10 1.0000
C10 C11 1.519(3)
C10 C12 1.520(3)
C11 H11A 0.9800
C11 H11B 0.9800
C11 H11C 0.9800
C12 H12A 0.9800
C12 H12B 0.9800
C12 H12C 0.9800
C13 C14 1.526(2)
C14 H14 1.0000
C14 C15 1.534(2)
C14 C17 1.549(3)
C15 H15A 0.9900
C15 H15B 0.9900
C15 C16 1.518(3)
C16 H16A 0.9800
C16 H16B 0.9800
C16 H16C 0.9800
C17 H17 1.0000
C17 C18 1.539(2)
C17 C22 1.540(3)
C18 H18A 0.9900
C18 H18B 0.9900
C18 C19 1.521(3)
C19 H19A 0.9900
C19 H19B 0.9900
C19 C20 1.517(4)
C20 H20A 0.9900
C20 H20B 0.9900
C20 C21 1.528(3)
C21 H21A 0.9900
C21 H21B 0.9900
C21 C22 1.531(2)
C22 H22 1.0000
C23 C24 1.532(2)
C24 H24 1.0000
C24 C25 1.544(2)
C25 H25 1.0000
C25 C26 1.530(3)
C25 C27 1.523(3)
C26 H26A 0.9800
C26 H26B 0.9800
C26 H26C 0.9800
C27 H27A 0.9800
C27 H27B 0.9800
C27 H27C 0.9800
C28 C29 1.528(2)
C29 H29 1.0000
C29 C30 1.544(2)
C29 C32 1.558(2)
C30 H30A 0.9900
C30 H30B 0.9900
C30 C31 1.525(3)
C31 H31A 0.9800
C31 H31B 0.9800
C31 H31C 0.9800
C32 H32 1.0000
C32 C33 1.538(2)
C32 C37 1.538(2)
C33 H33A 0.9900
C33 H33B 0.9900
C33 C34 1.530(3)
C34 H34A 0.9900
C34 H34B 0.9900
C34 C35 1.525(3)
C35 H35A 0.9900
C35 H35B 0.9900
C35 C36 1.523(3)
C36 H36A 0.9900
C36 H36B 0.9900
C36 C37 1.531(2)
C37 H37 1.0000
C38 C39 1.533(2)
C39 H39 1.0000
C39 C40 1.539(3)
C40 H40 1.0000
C40 C41 1.528(3)
C40 C42 1.526(3)
C41 H41A 0.9800
C41 H41B 0.9800
C41 H41C 0.9800
C42 H42A 0.9800
C42 H42B 0.9800
C42 H42C 0.9800
C44 C45 1.514(3)
C44 C46 1.513(3)
C44 C47 1.523(3)
C45 H45A 0.9800
C45 H45B 0.9800
C45 H45C 0.9800
C46 H46A 0.9800
C46 H46B 0.9800
C46 H46C 0.9800
C47 H47A 0.9800
C47 H47B 0.9800
C47 H47C 0.9800
C48 H48A 0.9800
C48 H48B 0.9800
C48 H48C 0.9800
C48 C49 1.488(5)
C49 H49A 0.9900
C49 H49B 0.9900
C49 C50 1.530(4)
C50 H50A 0.9900
C50 H50B 0.9900
C50 C51 1.510(7)
C51 H51A 0.9900
C51 H51B 0.9900
C51 C52 1.525(7)
C52 H52A 0.9900
C52 H52B 0.9900
C52 C53 1.528(4)
C53 H53A 0.9900
C53 H53B 0.9900
C53 C54 1.524(5)
C54 H54A 0.9800
C54 H54B 0.9800
C54 H54C 0.9800
Cl1 C55 1.752(7)
Cl2 C55 1.766(7)
Cl3 C55 1.770(9)
C55 H55 1.0000

loop_
_geom_hbond_atom_site_label_D
_geom_hbond_atom_site_label_H
_geom_hbond_atom_site_label_A
_geom_hbond_distance_DH
_geom_hbond_distance_HA
_geom_hbond_distance_DA
_geom_hbond_angle_DHA
_geom_hbond_site_symmetry_A
N1 H1 O5 0.87(2) 2.26(2) 3.1061(19) 164(2) .
N2 H2 O6 0.85(2) 2.13(3) 2.972(2) 170(2) 4_655
N3 H3 O7 0.87(3) 2.17(3) 3.021(2) 168(2) .
N4 H4 O4 0.82(3) 2.35(3) 3.151(2) 163(2) .
N5 H5 O2 0.79(3) 2.26(3) 2.960(2) 148(2) 4_645

loop_
_geom_torsion_atom_site_label_1
_geom_torsion_atom_site_label_2
_geom_torsion_atom_site_label_3
_geom_torsion_atom_site_label_4
_geom_torsion
O1 C8 C9 N1 164.93(15)
O1 C8 C9 C10 -70.63(19)
O2 C8 C9 N1 -17.6(3)
O2 C8 C9 C10 106.8(2)
O3 C13 C14 C15 -51.4(2)
O3 C13 C14 C17 74.4(2)
O4 C23 C24 N3 -43.5(2)
O4 C23 C24 C25 78.62(19)
O5 C28 C29 C30 -64.75(19)
O5 C28 C29 C32 60.4(2)
O6 C38 C39 N5 -42.0(2)
O6 C38 C39 C40 80.3(2)
N1 C9 C10 C11 61.7(2)
N1 C9 C10 C12 -62.7(2)
N1 C13 C14 C15 129.96(17)
N1 C13 C14 C17 -104.25(18)
N2 C23 C24 N3 138.56(14)
N2 C23 C24 C25 -99.32(17)
N3 C24 C25 C26 170.26(15)
N3 C24 C25 C27 -66.64(18)
N3 C28 C29 C30 112.74(16)
N3 C28 C29 C32 -122.15(16)
N4 C38 C39 N5 137.57(16)
N4 C38 C39 C40 -100.13(18)
N5 C39 C40 C41 -64.9(2)
N5 C39 C40 C42 173.39(16)
C1 C2 C3 C4 -0.5(4)
C1 C6 C7 O1 70.1(2)
C2 C1 C6 C5 1.1(3)
C2 C1 C6 C7 -177.85(19)
C2 C3 C4 C5 1.2(4)
C3 C4 C5 C6 -0.8(3)
C4 C5 C6 C1 -0.3(3)
C4 C5 C6 C7 178.61(19)
C5 C6 C7 O1 -108.8(2)
C6 C1 C2 C3 -0.7(3)
C7 O1 C8 O2 -2.6(3)
C7 O1 C8 C9 174.86(15)
C8 O1 C7 C6 -177.41(16)
C8 C9 C10 C11 -59.1(2)
C8 C9 C10 C12 176.53(16)
C9 N1 C13 O3 -9.5(3)
C9 N1 C13 C14 169.20(15)
C13 N1 C9 C8 -136.40(17)
C13 N1 C9 C10 102.2(2)
C13 C14 C15 C16 -69.5(2)
C13 C14 C17 C18 -79.11(19)
C13 C14 C17 C22 156.42(15)
C14 C17 C18 C19 -178.76(17)
C14 C17 C22 N2 -61.67(19)
C14 C17 C22 C21 177.96(15)
C15 C14 C17 C18 44.7(2)
C15 C14 C17 C22 -79.82(18)
C17 C14 C15 C16 167.55(16)
C17 C18 C19 C20 55.6(2)
C18 C17 C22 N2 172.87(14)
C18 C17 C22 C21 52.5(2)
C18 C19 C20 C21 -55.6(2)
C19 C20 C21 C22 56.1(2)
C20 C21 C22 N2 -177.42(17)
C20 C21 C22 C17 -54.6(2)
C22 N2 C23 O4 -4.6(3)
C22 N2 C23 C24 173.22(15)
C22 C17 C18 C19 -53.9(2)
C23 N2 C22 C17 99.32(19)
C23 N2 C22 C21 -138.20(17)
C23 C24 C25 C26 48.42(19)
C23 C24 C25 C27 171.51(14)
C24 N3 C28 O5 -4.9(2)
C24 N3 C28 C29 177.63(14)
C28 N3 C24 C23 -55.42(19)
C28 N3 C24 C25 -178.72(14)
C28 C29 C30 C31 -62.36(19)
C28 C29 C32 C33 -147.52(15)
C28 C29 C32 C37 91.00(16)
C29 C32 C33 C34 179.67(15)
C29 C32 C37 N4 -50.62(19)
C29 C32 C37 C36 -176.61(14)
C30 C29 C32 C33 -27.6(2)
C30 C29 C32 C37 -149.08(15)
C32 C29 C30 C31 175.84(16)
C32 C33 C34 C35 56.7(2)
C33 C32 C37 N4 -175.56(14)
C33 C32 C37 C36 58.45(18)
C33 C34 C35 C36 -55.0(2)
C34 C35 C36 C37 56.0(2)
C35 C36 C37 N4 173.93(15)
C35 C36 C37 C32 -59.41(19)
C37 N4 C38 O6 2.0(3)
C37 N4 C38 C39 -177.57(15)
C37 C32 C33 C34 -56.84(19)
C38 N4 C37 C32 149.49(15)
C38 N4 C37 C36 -84.28(19)
C38 C39 C40 C41 173.24(16)
C38 C39 C40 C42 51.6(2)
C39 N5 C43 O7 -9.2(3)
C39 N5 C43 O8 170.71(17)
C43 O8 C44 C45 59.2(3)
C43 O8 C44 C46 -65.3(3)
C43 O8 C44 C47 177.6(2)
C43 N5 C39 C38 -60.9(2)
C43 N5 C39 C40 175.31(17)
C44 O8 C43 O7 -11.6(3)
C44 O8 C43 N5 168.43(18)
C48 C49 C50 C51 173.0(4)
C49 C50 C51 C52 61.6(7)
C50 C51 C52 C53 -175.1(5)
C51 C52 C53 C54 -177.6(5)
